data_4020141
loop_
_publ_author_name
'Jonathan L. Sessler'
'Deqiang An'
'Won-Seob Cho'
'Vincent Lynch'
'Dae-Wi Yoon'
'Seong-Jin Hong'
'Chang-Hee Lee'

_journal_name_full 'Journal of Organic Chemistry'
_journal_page_first 1511
_journal_page_last 1517
_journal_paper_doi 10.1021/jo048480q
_journal_volume 70
_journal_year 2005
_chemical_formula_sum 'C38 H44 Cl4 N4 O S'
_chemical_formula_weight 746.63
_space_group_IT_number 14
_symmetry_cell_setting monoclinic
_symmetry_space_group_name_Hall '-P 2yn'
_symmetry_space_group_name_H-M 'P 1 21/n 1'
_atom_sites_solution_hydrogens geom
_atom_sites_solution_primary direct
_atom_sites_solution_secondary difmap
_cell_angle_alpha 90.00
_cell_angle_beta 92.435(1)
_cell_angle_gamma 90.00
_cell_formula_units_Z 2
_cell_length_a 10.4748(2)
_cell_length_b 13.6047(2)
_cell_length_c 13.2513(2)
_cell_measurement_reflns_used ?
_cell_measurement_temperature 153(2)
_cell_measurement_theta_max ?
_cell_measurement_theta_min ?
_cell_volume 1886.69(5)
_diffrn_ambient_temperature 153(2)
_diffrn_detector_area_resol_mean ?
_diffrn_measurement_device_type 'Nonius Kappa CCD'
_diffrn_measurement_method \w-scans
_diffrn_radiation_monochromator graphite
_diffrn_radiation_source 'fine-focus sealed tube'
_diffrn_radiation_type MoK\a
_diffrn_radiation_wavelength 0.71073
_diffrn_reflns_av_R_equivalents 0.0414
_diffrn_reflns_av_sigmaI/netI 0.0775
_diffrn_reflns_limit_h_max 13
_diffrn_reflns_limit_h_min -13
_diffrn_reflns_limit_k_max 17
_diffrn_reflns_limit_k_min -16
_diffrn_reflns_limit_l_max 17
_diffrn_reflns_limit_l_min -17
_diffrn_reflns_number 7911
_diffrn_reflns_theta_max 27.48
_diffrn_reflns_theta_min 2.94
_diffrn_standards_decay_% ?
_diffrn_standards_interval_count ?
_diffrn_standards_interval_time ?
_diffrn_standards_number ?
_exptl_absorpt_coefficient_mu 0.405
_exptl_absorpt_correction_T_max ?
_exptl_absorpt_correction_T_min ?
_exptl_absorpt_correction_type none
_exptl_absorpt_process_details ?
_exptl_crystal_colour colorless
_exptl_crystal_density_diffrn 1.314
_exptl_crystal_density_meas ?
_exptl_crystal_density_method 'not measured'
_exptl_crystal_description prisms
_exptl_crystal_F_000 784
_exptl_crystal_size_max 0.24
_exptl_crystal_size_mid 0.22
_exptl_crystal_size_min 0.20
_refine_ls_extinction_coef 0.0090(11)
_refine_ls_extinction_expression Fc^*^=kFc[1+0.001xFc^2^\l^3^/sin(2\q)]^-1/4^
_refine_ls_extinction_method SHELXL
_refine_ls_goodness_of_fit_ref 1.044
_refine_ls_hydrogen_treatment mixed
_refine_ls_matrix_type full
_refine_ls_number_parameters 243
_refine_ls_number_reflns 4314
_refine_ls_number_restraints 0
_refine_ls_restrained_S_all 1.044
_refine_ls_R_factor_all 0.1085
_refine_ls_R_factor_gt 0.0467
_refine_ls_shift/su_max 0.001
_refine_ls_shift/su_mean 0.000
_refine_ls_structure_factor_coef Fsqd
_refine_ls_weighting_details 'calc w=1/[\s^2^(Fo^2^)+(0.0483P)^2^+0.2576P] where P=(Fo^2^+2Fc^2^)/3'
_refine_ls_weighting_scheme calc
_refine_ls_wR_factor_gt 0.1002
_refine_ls_wR_factor_ref 0.1170
_reflns_number_gt 2513
_reflns_number_total 4314
_reflns_threshold_expression >2sigma(I)
_cod_depositor_comments
;
The following automatic conversions were performed:
'_symmetry_cell_setting' value 'Monoclinic' changed to 'monoclinic'
according to '/home/saulius/struct/CIF-dictionaries/cif_core.dic'
dictionary named 'cif_core.dic' version 2.4.1 from 2010-06-29.

Automatic conversion script
Id: cif_fix_enum 1527 2010-12-29 10:47:43Z saulius 
;
_cod_original_sg_symbol_H-M 'P 21/n'
_cod_database_code 4020141

loop_
_symmetry_equiv_pos_as_xyz
'x, y, z'
'-x+1/2, y+1/2, -z+1/2'
'-x, -y, -z'
'x-1/2, -y-1/2, z-1/2'

loop_
_atom_site_label
_atom_site_type_symbol
_atom_site_fract_x
_atom_site_fract_y
_atom_site_fract_z
_atom_site_U_iso_or_equiv
_atom_site_adp_type
_atom_site_occupancy
_atom_site_symmetry_multiplicity
_atom_site_calc_flag
_atom_site_refinement_flags
_atom_site_disorder_assembly
_atom_site_disorder_group
Cl1A Cl 0.54177(5) 0.41510(4) 0.63096(5) 0.0431(2) Uani 1 1 d . . .
Cl2A Cl 0.50720(7) 0.56094(5) 0.78931(5) 0.0601(2) Uani 1 1 d . . .
C1A C 0.5039(3) 0.53897(18) 0.65872(19) 0.0392(6) Uani 1 1 d . . .
S1 S 0.5780(2) 0.2160(2) 0.37646(12) 0.0336(4) Uani 0.50 1 d P . .
O1 O 0.5852(6) 0.2144(5) 0.4215(3) 0.0345(13) Uani 0.50 1 d P . .
N1 N 0.80945(16) 0.42312(13) 0.49078(15) 0.0293(4) Uani 1 1 d . . .
N2 N 0.72432(18) 0.68245(13) 0.50058(15) 0.0314(5) Uani 1 1 d . . .
C1 C 0.4852(2) 0.17143(16) 0.47223(18) 0.0348(6) Uani 1 1 d . . .
C2 C 0.5452(2) 0.15373(17) 0.56213(19) 0.0391(6) Uani 1 1 d . . .
H2 H 0.5040 0.1275 0.6196 0.047 Uiso 1 1 d R . .
C3 C 0.6774(2) 0.17999(16) 0.55966(18) 0.0388(6) Uani 1 1 d . . .
H3 H 0.7389 0.1733 0.6150 0.047 Uiso 1 1 d R . .
C4 C 0.7039(2) 0.21540(16) 0.46849(18) 0.0344(5) Uani 1 1 d . . .
C5 C 0.8273(2) 0.25075(16) 0.42529(17) 0.0361(6) Uani 1 1 d . . .
C6 C 0.8237(2) 0.36124(16) 0.41074(16) 0.0312(5) Uani 1 1 d . . .
C7 C 0.8351(2) 0.41920(17) 0.32747(18) 0.0389(6) Uani 1 1 d . . .
H7 H 0.8461 0.3958 0.2601 0.047 Uiso 1 1 d R . .
C8 C 0.8277(2) 0.51884(17) 0.35820(17) 0.0373(6) Uani 1 1 d . . .
H8 H 0.8344 0.5757 0.3159 0.045 Uiso 1 1 d R . .
C9 C 0.81023(19) 0.51966(15) 0.45974(17) 0.0293(5) Uani 1 1 d . . .
C10 C 0.79124(19) 0.59928(15) 0.53042(17) 0.0294(5) Uani 1 1 d . . .
C11 C 0.8287(2) 0.61237(16) 0.62949(17) 0.0358(6) Uani 1 1 d . . .
H11 H 0.8775 0.5666 0.6705 0.043 Uiso 1 1 d R . .
C12 C 0.7828(2) 0.70508(17) 0.66043(17) 0.0384(6) Uani 1 1 d . . .
H12 H 0.7939 0.7336 0.7265 0.046 Uiso 1 1 d R . .
C13 C 0.7186(2) 0.74704(16) 0.58013(17) 0.0338(5) Uani 1 1 d . . .
C14 C 0.6503(2) 0.84512(16) 0.56622(17) 0.0397(6) Uani 1 1 d . . .
C15 C 0.8466(3) 0.20157(19) 0.3221(2) 0.0695(9) Uani 1 1 d . . .
H15A H 0.7772 0.2200 0.2764 0.104 Uiso 1 1 d R . .
H15B H 0.9260 0.2220 0.2951 0.104 Uiso 1 1 d R . .
H15C H 0.8470 0.1315 0.3307 0.104 Uiso 1 1 d R . .
C16 C 0.9382(2) 0.22297(17) 0.4976(2) 0.0462(7) Uani 1 1 d . . .
H16A H 0.9270 0.2545 0.5614 0.069 Uiso 1 1 d R . .
H16B H 0.9387 0.1530 0.5067 0.069 Uiso 1 1 d R . .
H16C H 1.0177 0.2435 0.4710 0.069 Uiso 1 1 d R . .
C17 C 0.6517(3) 0.8986(2) 0.6683(2) 0.0752(10) Uani 1 1 d . . .
H17A H 0.6068 0.8591 0.7152 0.113 Uiso 1 1 d R . .
H17B H 0.7386 0.9070 0.6926 0.113 Uiso 1 1 d R . .
H17C H 0.6112 0.9617 0.6617 0.113 Uiso 1 1 d R . .
C18 C 0.7204(2) 0.90801(17) 0.4905(2) 0.0476(7) Uani 1 1 d . . .
H18A H 0.7184 0.8755 0.4262 0.071 Uiso 1 1 d R . .
H18B H 0.6800 0.9711 0.4836 0.071 Uiso 1 1 d R . .
H18C H 0.8075 0.9164 0.5145 0.071 Uiso 1 1 d R . .
H1AA H 0.419(2) 0.5500(17) 0.6315(18) 0.046(7) Uiso 1 1 d . . .
H1AB H 0.568(2) 0.5809(18) 0.6273(18) 0.053(7) Uiso 1 1 d . . .
H1N H 0.788(2) 0.4082(18) 0.5512(19) 0.049(8) Uiso 1 1 d . . .
H2N H 0.685(2) 0.6872(18) 0.4443(18) 0.044(8) Uiso 1 1 d . . .
